data_4308839
loop_
_publ_author_name
'Nathan D. Jones'
'Patric Meessen'
'Udo Losehand'
'Brian O. Patrick'
'Brian R. James'

_publ_section_title
;
Platinum(II) and Palladium(II) Complexes of Bisphosphine Ligands
Bearing o-N,N-Dimethylanilinyl Substituents: A Hint of Catalytic Olefin
Hydration
;
_journal_name_full 'Inorganic Chemistry'
_journal_page_first 3290
_journal_page_last 3298
_journal_paper_doi 10.1021/ic048639h
_journal_volume 44
_journal_year 2005
_chemical_formula_sum 'C35 H46 Cl4 N4 P2 Pt'
_chemical_formula_weight 921.62
_space_group_IT_number 4
_symmetry_cell_setting monoclinic
_symmetry_Int_Tables_number 4
_symmetry_space_group_name_Hall 'P 2yb'
_symmetry_space_group_name_H-M 'P 1 21 1'
_audit_creation_date 1998-04-23
_audit_creation_method 'by teXsan v1.8'
_cell_angle_alpha 90
_cell_angle_beta 94.7052(4)
_cell_angle_gamma 90
_cell_formula_units_Z 2
_cell_length_a 12.3471(14)
_cell_length_b 11.8502(13)
_cell_length_c 12.9845(2)
_cell_measurement_reflns_used 13772
_cell_measurement_temperature 180.2
_cell_measurement_theta_max 30.0
_cell_measurement_theta_min 2.0
_cell_volume 1893.4(3)
_computing_cell_refinement 'MSC/AFC Diffractometer Control'
_computing_data_collection 'MSC/AFC Diffractometer Control'
_computing_data_reduction 'teXsan (MSC, 1992-1997)'
_computing_publication_material 'teXsan (MSC, 1992-1997)'
_computing_structure_refinement 'teXsan (MSC, 1992-1997)'
_computing_structure_solution
;
'DIRDIF92 PATTY (Beurskens, 1992)
;
_diffrn_ambient_temperature 180.2
_diffrn_detector_area_resol_mean 11.76
_diffrn_measurement_device_type 'Rigaku/ADSC CCD'
_diffrn_measurement_method 'area detector'
_diffrn_orient_matrix_UB_11 0.00000
_diffrn_orient_matrix_UB_12 0.00000
_diffrn_orient_matrix_UB_13 0.00000
_diffrn_orient_matrix_UB_21 0.00000
_diffrn_orient_matrix_UB_22 0.00000
_diffrn_orient_matrix_UB_23 0.00000
_diffrn_orient_matrix_UB_31 0.00000
_diffrn_orient_matrix_UB_32 0.00000
_diffrn_orient_matrix_UB_33 0.00000
_diffrn_radiation_detector 'area detector'
_diffrn_radiation_monochromator graphite
_diffrn_radiation_source 'X-ray tube'
_diffrn_radiation_type 'Mo K\a'
_diffrn_radiation_wavelength 0.7107
_diffrn_reflns_av_R_equivalents 0.02083
_diffrn_reflns_av_sigmaI/netI 0.050
_diffrn_reflns_limit_h_max 15
_diffrn_reflns_limit_h_min -14
_diffrn_reflns_limit_k_max 13
_diffrn_reflns_limit_k_min -15
_diffrn_reflns_limit_l_max 18
_diffrn_reflns_limit_l_min -13
_diffrn_reflns_number 14846
_diffrn_reflns_reduction_process 'Lp corrections applied'
_diffrn_reflns_theta_max 30.07
_diffrn_reflns_theta_min 2.38
_diffrn_standards_decay_% 0.00
_diffrn_standards_interval_count 0
_diffrn_standards_number 0
_exptl_absorpt_coefficient_mu 4.088
_exptl_absorpt_correction_T_max 1.000
_exptl_absorpt_correction_T_min 0.644
_exptl_absorpt_correction_type multi-scan
_exptl_crystal_colour colorless
_exptl_crystal_density_diffrn 1.616
_exptl_crystal_density_meas ?
_exptl_crystal_description prism
_exptl_crystal_F_000 920.00
_exptl_crystal_size_max 0.25
_exptl_crystal_size_mid 0.20
_exptl_crystal_size_min 0.15
_refine_diff_density_max 1.12
_refine_diff_density_min -1.39
_refine_ls_extinction_method none
_refine_ls_goodness_of_fit_all 1.239
_refine_ls_goodness_of_fit_ref 1.239
_refine_ls_hydrogen_treatment noref
_refine_ls_matrix_type full
_refine_ls_number_constraints 0
_refine_ls_number_parameters 414
_refine_ls_number_reflns 7603
_refine_ls_number_restraints 0
_refine_ls_R_factor_all 0.0413
_refine_ls_shift/su_max 0.0020
_refine_ls_shift/su_mean 0.0000
_refine_ls_structure_factor_coef Fsqd
_refine_ls_weighting_details 'w = 1/[\s^2^(Fo)]'
_refine_ls_weighting_scheme sigma
_refine_ls_wR_factor_all 0.0456
_reflns_number_gt 5020
_reflns_number_total 7628
_reflns_threshold_expression I>3.00\s(I)
_cod_data_source_file ic048639hsi20040928_020742.cif
_cod_data_source_block bj256/PM-3
_cod_original_cell_volume 1893.4(2)
_cod_original_sg_symbol_H-M 'P 21 '
_cod_original_formula_sum 'C35 H46 Cl4 N4 P2 Pt '
_cod_database_code 4308839

loop_
_symmetry_equiv_pos_as_xyz
'   +x,   +y,   +z'
'   -x,1/2+y,   -z'

loop_
_atom_site_label
_atom_site_fract_x
_atom_site_fract_y
_atom_site_fract_z
_atom_site_U_iso_or_equiv
_atom_site_occupancy
_atom_site_refinement_flags
_atom_site_adp_type
_atom_site_calc_flag
_atom_site_calc_attached_atom
Pt(1) 0.929908(13) 0.4994 0.746463(10) 0.00940(3) 1.000 . Uani d ?
Cl(1) 1.06131(10) 0.59871(12) 0.85502(9) 0.0173(3) 1.000 . Uani d ?
Cl(2) 1.06902(10) 0.40667(12) 0.66247(9) 0.0175(3) 1.000 . Uani d ?
Cl(3) 0.62143(12) 0.9868(3) 0.32455(10) 0.0539(5) 1.000 . Uani d ?
Cl(4) 0.60310(14) 1.0171(4) 0.10242(12) 0.0825(8) 1.000 . Uani d ?
P(1) 0.79924(10) 0.39415(12) 0.66564(8) 0.0112(3) 1.000 . Uani d ?
P(2) 0.79526(10) 0.60052(12) 0.80548(8) 0.0115(3) 1.000 . Uani d ?
N(1) 0.8129(5) 0.5486(5) 0.4809(4) 0.0175(13) 1.000 . Uani d ?
N(2) 0.5882(6) 0.2453(6) 0.7287(5) 0.028(2) 1.000 . Uani d ?
N(3) 0.5837(5) 0.7618(6) 0.7512(5) 0.033(2) 1.000 . Uani d ?
N(4) 0.7691(5) 0.4512(5) 0.9952(4) 0.0244(15) 1.000 . Uani d ?
C(1) 0.6737(4) 0.4735(4) 0.6702(3) 0.0148(14) 1.000 . Uani d ?
C(2) 0.6695(4) 0.5201(4) 0.7771(3) 0.0124(13) 1.000 . Uani d ?
C(3) 0.8129(4) 0.3489(4) 0.5342(3) 0.0129(12) 1.000 . Uani d ?
C(4) 0.8160(6) 0.4323(6) 0.4546(4) 0.017(2) 1.000 . Uani d ?
C(5) 0.8257(5) 0.3977(5) 0.3531(3) 0.0252(15) 1.000 . Uani d ?
C(6) 0.8335(5) 0.2822(5) 0.3297(4) 0.027(2) 1.000 . Uani d ?
C(7) 0.8338(4) 0.2011(5) 0.4082(4) 0.0223(14) 1.000 . Uani d ?
C(8) 0.8235(4) 0.2346(4) 0.5091(3) 0.0169(13) 1.000 . Uani d ?
C(9) 0.7228(5) 0.6083(5) 0.4285(4) 0.028(2) 1.000 . Uani d ?
C(10) 0.9164(5) 0.6044(5) 0.4666(4) 0.029(2) 1.000 . Uani d ?
C(11) 0.7903(6) 0.2652(7) 0.7403(5) 0.014(2) 1.000 . Uani d ?
C(12) 0.6952(5) 0.2082(5) 0.7694(4) 0.0203(15) 1.000 . Uani d ?
C(13) 0.7046(5) 0.1198(5) 0.8417(4) 0.030(2) 1.000 . Uani d ?
C(14) 0.8037(5) 0.0812(5) 0.8785(4) 0.032(2) 1.000 . Uani d ?
C(15) 0.8999(5) 0.1285(5) 0.8450(4) 0.030(2) 1.000 . Uani d ?
C(16) 0.8889(4) 0.2176(4) 0.7781(4) 0.0209(14) 1.000 . Uani d ?
C(17) 0.5629(5) 0.2147(6) 0.6199(5) 0.040(2) 1.000 . Uani d ?
C(18) 0.4976(5) 0.2160(6) 0.7884(6) 0.045(2) 1.000 . Uani d ?
C(19) 0.7785(6) 0.7328(6) 0.7311(4) 0.014(2) 1.000 . Uani d ?
C(20) 0.6825(5) 0.7909(5) 0.7093(4) 0.022(2) 1.000 . Uani d ?
C(21) 0.6824(5) 0.8803(5) 0.6351(5) 0.037(2) 1.000 . Uani d ?
C(22) 0.7733(6) 0.9137(5) 0.5927(4) 0.037(2) 1.000 . Uani d ?
C(23) 0.8707(5) 0.8599(5) 0.6200(4) 0.030(2) 1.000 . Uani d ?
C(24) 0.8722(5) 0.7690(5) 0.6887(4) 0.0221(15) 1.000 . Uani d ?
C(25) 0.5745(6) 0.8004(7) 0.8572(5) 0.054(2) 1.000 . Uani d ?
C(26) 0.4811(6) 0.7853(8) 0.6885(6) 0.071(3) 1.000 . Uani d ?
C(27) 0.8088(4) 0.6422(4) 0.9402(3) 0.0120(12) 1.000 . Uani d ?
C(28) 0.7858(6) 0.5691(5) 1.0182(4) 0.016(2) 1.000 . Uani d ?
C(29) 0.7804(5) 0.6118(5) 1.1206(4) 0.0260(15) 1.000 . Uani d ?
C(30) 0.8104(5) 0.7222(5) 1.1424(4) 0.0256(15) 1.000 . Uani d ?
C(31) 0.8437(5) 0.7922(4) 1.0668(4) 0.0219(14) 1.000 . Uani d ?
C(32) 0.8413(4) 0.7534(4) 0.9651(4) 0.0212(14) 1.000 . Uani d ?
C(33) 0.8726(6) 0.3905(5) 1.0104(4) 0.038(2) 1.000 . Uani d ?
C(34) 0.6815(5) 0.3965(5) 1.0460(4) 0.039(2) 1.000 . Uani d ?
C(35) 0.6855(4) 1.0097(12) 0.2112(4) 0.049(2) 1.000 . Uani d ?
H(1) 0.6113 0.4237 0.6537 0.018 1.000 . Uiso c ?
H(2) 0.6719 0.5355 0.6201 0.018 1.000 . Uiso c ?
H(3) 0.6063 0.5697 0.7801 0.015 1.000 . Uiso c ?
H(4) 0.6651 0.4586 0.8270 0.015 1.000 . Uiso c ?
H(5) 0.8270 0.4540 0.2979 0.030 1.000 . Uiso c ?
H(6) 0.8388 0.2583 0.2580 0.032 1.000 . Uiso c ?
H(7) 0.8414 0.1210 0.3917 0.027 1.000 . Uiso c ?
H(8) 0.8235 0.1775 0.5638 0.020 1.000 . Uiso c ?
H(9) 0.7330 0.6128 0.3545 0.034 1.000 . Uiso c ?
H(10) 0.7190 0.6847 0.4570 0.034 1.000 . Uiso c ?
H(11) 0.6550 0.5680 0.4383 0.034 1.000 . Uiso c ?
H(12) 0.9762 0.5598 0.5000 0.035 1.000 . Uiso c ?
H(13) 0.9167 0.6799 0.4975 0.035 1.000 . Uiso c ?
H(14) 0.9256 0.6109 0.3925 0.035 1.000 . Uiso c ?
H(15) 0.6389 0.0856 0.8658 0.036 1.000 . Uiso c ?
H(16) 0.8088 0.0197 0.9291 0.038 1.000 . Uiso c ?
H(17) 0.9716 0.0985 0.8687 0.036 1.000 . Uiso c ?
H(18) 0.9556 0.2505 0.7550 0.025 1.000 . Uiso c ?
H(19) 0.5011 0.2597 0.5909 0.048 1.000 . Uiso c ?
H(20) 0.5444 0.1344 0.6149 0.048 1.000 . Uiso c ?
H(21) 0.6262 0.2297 0.5812 0.048 1.000 . Uiso c ?
H(22) 0.4294 0.2408 0.7512 0.054 1.000 . Uiso c ?
H(23) 0.5065 0.2534 0.8559 0.054 1.000 . Uiso c ?
H(24) 0.4958 0.1340 0.7982 0.054 1.000 . Uiso c ?
H(25) 0.6138 0.9186 0.6143 0.044 1.000 . Uiso c ?
H(26) 0.7702 0.9759 0.5428 0.045 1.000 . Uiso c ?
H(27) 0.9377 0.8850 0.5916 0.036 1.000 . Uiso c ?
H(28) 0.9410 0.7299 0.7074 0.027 1.000 . Uiso c ?
H(29) 0.6437 0.7882 0.8982 0.064 1.000 . Uiso c ?
H(30) 0.5170 0.7579 0.8877 0.064 1.000 . Uiso c ?
H(31) 0.5566 0.8810 0.8568 0.064 1.000 . Uiso c ?
H(32) 0.4758 0.8663 0.6738 0.085 1.000 . Uiso c ?
H(33) 0.4197 0.7619 0.7267 0.085 1.000 . Uiso c ?
H(34) 0.4798 0.7433 0.6234 0.085 1.000 . Uiso c ?
H(35) 0.7557 0.5631 1.1750 0.031 1.000 . Uiso c ?
H(36) 0.8078 0.7510 1.2129 0.031 1.000 . Uiso c ?
H(37) 0.8688 0.8689 1.0842 0.026 1.000 . Uiso c ?
H(38) 0.8626 0.8041 0.9106 0.025 1.000 . Uiso c ?
H(39) 0.8609 0.3105 0.9939 0.046 1.000 . Uiso c ?
H(40) 0.9019 0.3980 1.0826 0.046 1.000 . Uiso c ?
H(41) 0.9243 0.4224 0.9650 0.046 1.000 . Uiso c ?
H(42) 0.6121 0.4328 1.0238 0.046 1.000 . Uiso c ?
H(43) 0.6955 0.4037 1.1211 0.046 1.000 . Uiso c ?
H(44) 0.6781 0.3165 1.0271 0.046 1.000 . Uiso c ?
H(45) 0.7367 0.9476 0.2037 0.059 1.000 . Uiso c ?
H(46) 0.7255 1.0810 0.2189 0.059 1.000 . Uiso c ?

loop_
_atom_site_aniso_label
_atom_site_aniso_U_11
_atom_site_aniso_U_22
_atom_site_aniso_U_33
_atom_site_aniso_U_12
_atom_site_aniso_U_13
_atom_site_aniso_U_23
Pt(1) 0.01004(7) 0.00952(7) 0.00869(6) -0.00019(15) 0.00106(5) 0.00080(13)
Cl(1) 0.0165(7) 0.0187(7) 0.0161(6) -0.0045(6) -0.0018(5) -0.0015(5)
Cl(2) 0.0152(7) 0.0166(7) 0.0213(6) 0.0046(6) 0.0058(5) -0.0004(5)
Cl(3) 0.0316(8) 0.084(2) 0.0467(7) -0.0159(14) 0.0054(6) 0.0020(13)
Cl(4) 0.0453(10) 0.156(3) 0.0458(8) 0.013(2) 0.0006(7) 0.008(2)
P(1) 0.0122(7) 0.0109(7) 0.0105(5) 0.0006(5) 0.0007(5) -0.0006(5)
P(2) 0.0138(7) 0.0106(7) 0.0104(6) -0.0001(5) 0.0031(5) -0.0004(5)
N(1) 0.017(3) 0.019(3) 0.016(2) 0.004(2) 0.003(2) -0.002(2)
N(2) 0.023(4) 0.031(4) 0.031(3) -0.007(3) 0.006(3) 0.008(3)
N(3) 0.019(4) 0.022(4) 0.059(5) 0.003(3) 0.004(3) 0.007(3)
N(4) 0.035(4) 0.019(3) 0.018(3) -0.004(2) -0.003(2) 0.002(2)
C(1) 0.013(2) 0.018(4) 0.012(2) -0.001(2) -0.003(2) -0.002(2)
C(2) 0.012(2) 0.013(4) 0.012(2) 0.001(2) 0.001(2) -0.002(2)
C(3) 0.009(3) 0.017(3) 0.012(2) 0.002(2) 0.000(2) -0.003(2)
C(4) 0.011(3) 0.022(4) 0.017(3) 0.004(3) 0.002(2) -0.001(2)
C(5) 0.033(4) 0.034(4) 0.007(2) 0.008(3) -0.005(2) -0.006(2)
C(6) 0.032(4) 0.030(3) 0.018(3) 0.008(3) 0.000(2) -0.008(2)
C(7) 0.021(3) 0.018(3) 0.028(3) 0.002(2) 0.005(2) -0.013(2)
C(8) 0.024(3) 0.012(3) 0.015(2) 0.003(2) 0.000(2) -0.001(2)
C(9) 0.037(4) 0.027(3) 0.021(3) 0.015(3) -0.001(2) 0.003(2)
C(10) 0.035(4) 0.023(3) 0.030(3) 0.000(3) 0.007(3) 0.002(2)
C(11) 0.014(4) 0.010(4) 0.019(3) 0.000(3) -0.003(3) 0.002(2)
C(12) 0.025(3) 0.021(3) 0.014(3) -0.006(2) 0.000(2) -0.001(2)
C(13) 0.031(4) 0.023(3) 0.035(3) -0.007(3) 0.008(3) 0.010(3)
C(14) 0.048(4) 0.020(3) 0.026(3) -0.008(3) -0.005(3) 0.009(2)
C(15) 0.042(4) 0.020(3) 0.026(3) -0.004(3) -0.010(3) 0.006(2)
C(16) 0.026(3) 0.015(3) 0.022(3) -0.004(2) -0.001(2) 0.004(2)
C(17) 0.029(4) 0.038(4) 0.048(4) -0.008(3) -0.019(3) -0.008(3)
C(18) 0.024(4) 0.046(5) 0.067(5) -0.007(3) 0.014(4) 0.009(4)
C(19) 0.021(4) 0.014(4) 0.007(3) 0.004(3) -0.001(3) 0.005(2)
C(20) 0.023(3) 0.012(3) 0.033(3) -0.002(2) 0.003(3) 0.000(2)
C(21) 0.036(4) 0.020(3) 0.053(4) 0.001(3) -0.008(3) 0.013(3)
C(22) 0.056(5) 0.023(3) 0.032(3) -0.002(3) -0.009(3) 0.013(3)
C(23) 0.037(4) 0.021(3) 0.032(3) -0.003(3) 0.009(3) 0.009(2)
C(24) 0.025(3) 0.021(3) 0.021(3) 0.001(2) 0.005(2) 0.009(2)
C(25) 0.032(4) 0.074(6) 0.058(4) 0.017(4) 0.021(4) 0.008(4)
C(26) 0.022(4) 0.105(8) 0.084(6) 0.004(5) 0.000(4) -0.011(5)
C(27) 0.015(3) 0.011(3) 0.011(2) 0.001(2) 0.005(2) -0.001(2)
C(28) 0.020(3) 0.019(3) 0.008(3) 0.000(3) -0.006(2) 0.001(2)
C(29) 0.044(4) 0.024(3) 0.010(2) -0.010(3) 0.002(2) 0.000(2)
C(30) 0.032(4) 0.030(3) 0.013(2) -0.003(3) -0.003(2) -0.007(2)
C(31) 0.032(3) 0.017(3) 0.017(2) 0.001(2) 0.001(2) -0.006(2)
C(32) 0.024(3) 0.019(3) 0.021(2) -0.003(2) -0.001(2) -0.001(2)
C(33) 0.064(5) 0.019(3) 0.034(3) 0.015(3) 0.016(3) 0.002(3)
C(34) 0.051(4) 0.026(4) 0.038(3) -0.019(3) -0.002(3) 0.008(3)
C(35) 0.021(3) 0.073(6) 0.053(3) -0.015(6) 0.007(2) -0.009(6)

loop_
_atom_type_symbol
_atom_type_oxidation_number
_atom_type_number_in_cell
_atom_type_scat_dispersion_real
_atom_type_scat_dispersion_imag
_atom_type_scat_source
C 0 70 0.002 0.002
;International Tables for Crystallography
(1992, Vol. C, Tables 4.2.6.8 and 6.1.1.1)
;
H 0 92 0.000 0.000
;International Tables for Crystallography
(1992, Vol. C, Table 6.1.1.2)
;
Cl 0 8 0.132 0.159
;International Tables for Crystallography
(1992, Vol. C, Tables 4.2.6.8 and 6.1.1.1)
;
N 0 8 0.004 0.003
;International Tables for Crystallography
(1992, Vol. C, Tables 4.2.6.8 and 6.1.1.1)
;
P 0 4 0.090 0.095
;International Tables for Crystallography
(1992, Vol. C, Tables 4.2.6.8 and 6.1.1.1)
;
Pt 0 2 -2.352 8.388
;International Tables for Crystallography
(1992, Vol. C, Tables 4.2.6.8 and 6.1.1.1)
;

loop_
_geom_angle_atom_site_label_1
_geom_angle_atom_site_label_2
_geom_angle_atom_site_label_3
_geom_angle
_geom_angle_site_symmetry_1
_geom_angle_site_symmetry_2
_geom_angle_site_symmetry_3
_geom_angle_publ_flag
Cl(1) Pt(1) Cl(2) 90.99(5) . . . yes
Cl(1) Pt(1) P(1) 171.58(4) . . . yes
Cl(1) Pt(1) P(2) 91.25(5) . . . yes
Cl(2) Pt(1) P(1) 92.74(5) . . . yes
Cl(2) Pt(1) P(2) 172.09(5) . . . yes
P(1) Pt(1) P(2) 86.07(5) . . . yes
Pt(1) P(1) C(1) 106.34(15) . . . yes
Pt(1) P(1) C(3) 119.3(2) . . . yes
Pt(1) P(1) C(11) 107.0(2) . . . yes
C(1) P(1) C(3) 109.2(2) . . . yes
C(1) P(1) C(11) 109.2(3) . . . yes
C(3) P(1) C(11) 105.5(3) . . . yes
Pt(1) P(2) C(2) 107.1(2) . . . yes
Pt(1) P(2) C(19) 109.3(2) . . . yes
Pt(1) P(2) C(27) 117.7(2) . . . yes
C(2) P(2) C(19) 106.2(3) . . . yes
C(2) P(2) C(27) 110.2(2) . . . yes
C(19) P(2) C(27) 105.7(3) . . . yes
C(4) N(1) C(9) 113.4(6) . . . yes
C(4) N(1) C(10) 111.5(6) . . . yes
C(9) N(1) C(10) 111.5(5) . . . yes
C(12) N(2) C(17) 113.1(6) . . . yes
C(12) N(2) C(18) 116.8(6) . . . yes
C(17) N(2) C(18) 110.0(6) . . . yes
C(20) N(3) C(25) 114.9(6) . . . yes
C(20) N(3) C(26) 118.0(6) . . . yes
C(25) N(3) C(26) 109.3(6) . . . yes
C(28) N(4) C(33) 109.8(6) . . . yes
C(28) N(4) C(34) 115.8(7) . . . yes
C(33) N(4) C(34) 113.0(5) . . . yes
P(1) C(1) C(2) 108.3(3) . . . yes
P(1) C(1) H(1) 109.8 . . . no
P(1) C(1) H(2) 109.8 . . . no
C(2) C(1) H(1) 109.8 . . . no
C(2) C(1) H(2) 109.8 . . . no
H(1) C(1) H(2) 109.5 . . . no
P(2) C(2) C(1) 106.5(3) . . . yes
P(2) C(2) H(3) 110.2 . . . no
P(2) C(2) H(4) 110.2 . . . no
C(1) C(2) H(3) 110.2 . . . no
C(1) C(2) H(4) 110.2 . . . no
H(3) C(2) H(4) 109.5 . . . no
P(1) C(3) C(4) 119.1(4) . . . yes
P(1) C(3) C(8) 121.5(4) . . . yes
C(4) C(3) C(8) 119.3(4) . . . yes
N(1) C(4) C(3) 119.5(5) . . . yes
N(1) C(4) C(5) 121.2(6) . . . yes
C(3) C(4) C(5) 119.3(6) . . . yes
C(4) C(5) C(6) 120.1(5) . . . yes
C(4) C(5) H(5) 119.9 . . . no
C(6) C(5) H(5) 119.9 . . . no
C(5) C(6) C(7) 120.4(4) . . . yes
C(5) C(6) H(6) 119.8 . . . no
C(7) C(6) H(6) 119.8 . . . no
C(6) C(7) C(8) 119.9(5) . . . yes
C(6) C(7) H(7) 120.1 . . . no
C(8) C(7) H(7) 120.1 . . . no
C(3) C(8) C(7) 120.9(4) . . . yes
C(3) C(8) H(8) 119.6 . . . no
C(7) C(8) H(8) 119.6 . . . no
N(1) C(9) H(9) 109.5 . . . no
N(1) C(9) H(10) 109.5 . . . no
N(1) C(9) H(11) 109.5 . . . no
H(9) C(9) H(10) 109.5 . . . no
H(9) C(9) H(11) 109.5 . . . no
H(10) C(9) H(11) 109.5 . . . no
N(1) C(10) H(12) 109.5 . . . no
N(1) C(10) H(13) 109.5 . . . no
N(1) C(10) H(14) 109.5 . . . no
H(12) C(10) H(13) 109.5 . . . no
H(12) C(10) H(14) 109.5 . . . no
H(13) C(10) H(14) 109.5 . . . no
P(1) C(11) C(12) 128.6(5) . . . yes
P(1) C(11) C(16) 116.0(5) . . . yes
C(12) C(11) C(16) 115.3(6) . . . yes
N(2) C(12) C(11) 120.2(5) . . . yes
N(2) C(12) C(13) 119.5(5) . . . yes
C(11) C(12) C(13) 120.2(5) . . . yes
C(12) C(13) C(14) 120.6(5) . . . yes
C(12) C(13) H(15) 119.7 . . . no
C(14) C(13) H(15) 119.7 . . . no
C(13) C(14) C(15) 121.0(5) . . . yes
C(13) C(14) H(16) 119.5 . . . no
C(15) C(14) H(16) 119.5 . . . no
C(14) C(15) C(16) 117.4(5) . . . yes
C(14) C(15) H(17) 121.3 . . . no
C(16) C(15) H(17) 121.3 . . . no
C(11) C(16) C(15) 125.1(6) . . . yes
C(11) C(16) H(18) 117.5 . . . no
C(15) C(16) H(18) 117.5 . . . no
N(2) C(17) H(19) 109.5 . . . no
N(2) C(17) H(20) 109.5 . . . no
N(2) C(17) H(21) 109.5 . . . no
H(19) C(17) H(20) 109.5 . . . no
H(19) C(17) H(21) 109.5 . . . no
H(20) C(17) H(21) 109.5 . . . no
N(2) C(18) H(22) 109.5 . . . no
N(2) C(18) H(23) 109.5 . . . no
N(2) C(18) H(24) 109.5 . . . no
H(22) C(18) H(23) 109.5 . . . no
H(22) C(18) H(24) 109.5 . . . no
H(23) C(18) H(24) 109.5 . . . no
P(2) C(19) C(20) 126.1(5) . . . yes
P(2) C(19) C(24) 114.1(5) . . . yes
C(20) C(19) C(24) 119.5(6) . . . yes
N(3) C(20) C(19) 123.4(6) . . . yes
N(3) C(20) C(21) 119.0(6) . . . yes
C(19) C(20) C(21) 117.5(6) . . . yes
C(20) C(21) C(22) 122.5(6) . . . yes
C(20) C(21) H(25) 118.8 . . . no
C(22) C(21) H(25) 118.8 . . . no
C(21) C(22) C(23) 119.7(5) . . . yes
C(21) C(22) H(26) 120.1 . . . no
C(23) C(22) H(26) 120.1 . . . no
C(22) C(23) C(24) 119.0(6) . . . yes
C(22) C(23) H(27) 120.5 . . . no
C(24) C(23) H(27) 120.5 . . . no
C(19) C(24) C(23) 121.5(6) . . . yes
C(19) C(24) H(28) 119.2 . . . no
C(23) C(24) H(28) 119.2 . . . no
N(3) C(25) H(29) 109.5 . . . no
N(3) C(25) H(30) 109.5 . . . no
N(3) C(25) H(31) 109.5 . . . no
H(29) C(25) H(30) 109.5 . . . no
H(29) C(25) H(31) 109.5 . . . no
H(30) C(25) H(31) 109.5 . . . no
N(3) C(26) H(32) 109.5 . . . no
N(3) C(26) H(33) 109.5 . . . no
N(3) C(26) H(34) 109.5 . . . no
H(32) C(26) H(33) 109.5 . . . no
H(32) C(26) H(34) 109.5 . . . no
H(33) C(26) H(34) 109.5 . . . no
P(2) C(27) C(28) 121.9(4) . . . yes
P(2) C(27) C(32) 118.6(4) . . . yes
C(28) C(27) C(32) 119.5(4) . . . yes
N(4) C(28) C(27) 119.5(5) . . . yes
N(4) C(28) C(29) 121.3(6) . . . yes
C(27) C(28) C(29) 119.2(5) . . . yes
C(28) C(29) C(30) 119.6(5) . . . yes
C(28) C(29) H(35) 120.2 . . . no
C(30) C(29) H(35) 120.2 . . . no
C(29) C(30) C(31) 121.1(4) . . . yes
C(29) C(30) H(36) 119.5 . . . no
C(31) C(30) H(36) 119.5 . . . no
C(30) C(31) C(32) 119.5(5) . . . yes
C(30) C(31) H(37) 120.2 . . . no
C(32) C(31) H(37) 120.2 . . . no
C(27) C(32) C(31) 120.6(5) . . . yes
C(27) C(32) H(38) 119.7 . . . no
C(31) C(32) H(38) 119.7 . . . no
N(4) C(33) H(39) 109.5 . . . no
N(4) C(33) H(40) 109.5 . . . no
N(4) C(33) H(41) 109.5 . . . no
H(39) C(33) H(40) 109.5 . . . no
H(39) C(33) H(41) 109.5 . . . no
H(40) C(33) H(41) 109.5 . . . no
N(4) C(34) H(42) 109.5 . . . no
N(4) C(34) H(43) 109.5 . . . no
N(4) C(34) H(44) 109.5 . . . no
H(42) C(34) H(43) 109.5 . . . no
H(42) C(34) H(44) 109.5 . . . no
H(43) C(34) H(44) 109.5 . . . no
Cl(3) C(35) Cl(4) 115.7(3) . . . yes
Cl(3) C(35) H(45) 107.9 . . . no
Cl(3) C(35) H(46) 107.9 . . . no
Cl(4) C(35) H(45) 107.9 . . . no
Cl(4) C(35) H(46) 107.9 . . . no
H(45) C(35) H(46) 109.5 . . . no

loop_
_geom_bond_atom_site_label_1
_geom_bond_atom_site_label_2
_geom_bond_distance
_geom_bond_site_symmetry_1
_geom_bond_site_symmetry_2
_geom_bond_publ_flag
Pt(1) Cl(1) 2.3728(12) . . yes
Pt(1) Cl(2) 2.3776(13) . . yes
Pt(1) P(1) 2.2317(13) . . yes
Pt(1) P(2) 2.2355(13) . . yes
Cl(3) C(35) 1.748(6) . . yes
Cl(4) C(35) 1.674(5) . . yes
P(1) C(1) 1.819(5) . . yes
P(1) C(3) 1.810(4) . . yes
P(1) C(11) 1.818(7) . . yes
P(2) C(2) 1.833(5) . . yes
P(2) C(19) 1.844(7) . . yes
P(2) C(27) 1.813(4) . . yes
N(1) C(4) 1.422(6) . . yes
N(1) C(9) 1.442(7) . . yes
N(1) C(10) 1.464(8) . . yes
N(2) C(12) 1.451(8) . . yes
N(2) C(17) 1.467(8) . . yes
N(2) C(18) 1.454(9) . . yes
N(3) C(20) 1.419(8) . . yes
N(3) C(25) 1.464(9) . . yes
N(3) C(26) 1.474(9) . . yes
N(4) C(28) 1.440(6) . . yes
N(4) C(33) 1.466(8) . . yes
N(4) C(34) 1.464(8) . . yes
C(1) C(2) 1.499(5) . . yes
C(1) H(1) 0.98 . . no
C(1) H(2) 0.98 . . no
C(2) H(3) 0.98 . . no
C(2) H(4) 0.98 . . no
C(3) C(4) 1.433(8) . . yes
C(3) C(8) 1.402(6) . . yes
C(4) C(5) 1.394(7) . . yes
C(5) C(6) 1.407(8) . . yes
C(5) H(5) 0.98 . . no
C(6) C(7) 1.400(7) . . yes
C(6) H(6) 0.98 . . no
C(7) C(8) 1.385(6) . . yes
C(7) H(7) 0.98 . . no
C(8) H(8) 0.98 . . no
C(9) H(9) 0.98 . . no
C(9) H(10) 0.98 . . no
C(9) H(11) 0.98 . . no
C(10) H(12) 0.98 . . no
C(10) H(13) 0.98 . . no
C(10) H(14) 0.98 . . no
C(11) C(12) 1.433(9) . . yes
C(11) C(16) 1.394(8) . . yes
C(12) C(13) 1.405(7) . . yes
C(13) C(14) 1.356(8) . . yes
C(13) H(15) 0.98 . . no
C(14) C(15) 1.413(8) . . yes
C(14) H(16) 0.98 . . no
C(15) C(16) 1.366(7) . . yes
C(15) H(17) 0.98 . . no
C(16) H(18) 0.98 . . no
C(17) H(19) 0.98 . . no
C(17) H(20) 0.98 . . no
C(17) H(21) 0.98 . . no
C(18) H(22) 0.98 . . no
C(18) H(23) 0.98 . . no
C(18) H(24) 0.98 . . no
C(19) C(20) 1.380(9) . . yes
C(19) C(24) 1.390(9) . . yes
C(20) C(21) 1.431(8) . . yes
C(21) C(22) 1.349(9) . . yes
C(21) H(25) 0.98 . . no
C(22) C(23) 1.382(8) . . yes
C(22) H(26) 0.98 . . no
C(23) C(24) 1.397(7) . . yes
C(23) H(27) 0.98 . . no
C(24) H(28) 0.98 . . no
C(25) H(29) 0.98 . . no
C(25) H(30) 0.98 . . no
C(25) H(31) 0.98 . . no
C(26) H(32) 0.98 . . no
C(26) H(33) 0.98 . . no
C(26) H(34) 0.98 . . no
C(27) C(28) 1.380(7) . . yes
C(27) C(32) 1.407(7) . . yes
C(28) C(29) 1.430(7) . . yes
C(29) C(30) 1.383(8) . . yes
C(29) H(35) 0.98 . . no
C(30) C(31) 1.373(7) . . yes
C(30) H(36) 0.98 . . no
C(31) C(32) 1.396(6) . . yes
C(31) H(37) 0.98 . . no
C(32) H(38) 0.98 . . no
C(33) H(39) 0.98 . . no
C(33) H(40) 0.98 . . no
C(33) H(41) 0.98 . . no
C(34) H(42) 0.98 . . no
C(34) H(43) 0.98 . . no
C(34) H(44) 0.98 . . no
C(35) H(45) 0.98 . . no
C(35) H(46) 0.98 . . no

loop_
_geom_contact_atom_site_label_1
_geom_contact_atom_site_label_2
_geom_contact_distance
_geom_contact_site_symmetry_1
_geom_contact_site_symmetry_2
_geom_contact_publ_flag
Cl(1) C(35) 3.474(6) . 2_746 no
Cl(1) C(6) 3.560(5) . 2_756 no
Cl(2) C(35) 3.543(7) . 2_746 no
Cl(2) C(30) 3.577(5) . 2_747 no
C(7) C(10) 3.556(8) . 2_746 no
Cl(1) H(6) 2.7473 . 2_756 no
Cl(1) H(46) 2.8822 . 2_746 no
Cl(1) H(37) 2.9453 . 2_747 no
Cl(2) H(36) 2.8162 . 2_747 no
Cl(2) H(7) 2.8801 . 2_756 no
Cl(2) H(45) 2.8860 . 2_746 no
C(5) H(27) 2.9545 . 2_746 no
C(6) H(28) 2.9301 . 2_746 no
C(29) H(5) 2.9850 . 1_556 no
C(30) H(45) 2.9520 . 1_556 no
C(31) H(45) 2.9460 . 1_556 no
H(5) H(35) 2.1824 . 1_554 no
H(6) H(46) 2.5519 . 1_545 no
H(7) H(46) 2.6036 . 1_545 no
H(8) H(26) 2.4870 . 1_545 no
H(9) H(35) 2.4427 . 1_554 no
H(11) H(20) 2.6228 . 2_656 no
H(15) H(31) 2.6287 . 1_545 no
H(36) H(45) 2.4894 . 1_556 no
H(37) H(45) 2.5218 . 1_556 no

loop_
_geom_torsion_atom_site_label_1
_geom_torsion_atom_site_label_2
_geom_torsion_atom_site_label_3
_geom_torsion_atom_site_label_4
_geom_torsion_site_symmetry_1
_geom_torsion_site_symmetry_2
_geom_torsion_site_symmetry_3
_geom_torsion_site_symmetry_4
_geom_torsion
_geom_torsion_publ_flag
Pt(1) P(1) C(1) C(2) . . . . -44.3(3) no
Pt(1) P(1) C(3) C(4) . . . . -63.1(5) no
Pt(1) P(1) C(3) C(8) . . . . 115.2(4) no
Pt(1) P(1) C(11) C(12) . . . . 135.6(5) no
Pt(1) P(1) C(11) C(16) . . . . -41.4(5) no
Pt(1) P(2) C(2) C(1) . . . . -41.9(3) no
Pt(1) P(2) C(19) C(20) . . . . 148.9(5) no
Pt(1) P(2) C(19) C(24) . . . . -26.2(5) no
Pt(1) P(2) C(27) C(28) . . . . -80.2(5) no
Pt(1) P(2) C(27) C(32) . . . . 101.2(4) no
Cl(1) Pt(1) P(1) C(1) . . . . 85.6(4) no
Cl(1) Pt(1) P(1) C(3) . . . . -150.5(4) no
Cl(1) Pt(1) P(1) C(11) . . . . -31.0(5) no
Cl(1) Pt(1) P(2) C(2) . . . . -159.92(15) no
Cl(1) Pt(1) P(2) C(19) . . . . 85.4(2) no
Cl(1) Pt(1) P(2) C(27) . . . . -35.2(2) no
Cl(2) Pt(1) P(1) C(1) . . . . -158.24(15) no
Cl(2) Pt(1) P(1) C(3) . . . . -34.3(2) no
Cl(2) Pt(1) P(1) C(11) . . . . 85.2(2) no
Cl(2) Pt(1) P(2) C(2) . . . . 93.7(4) no
Cl(2) Pt(1) P(2) C(19) . . . . -21.0(5) no
Cl(2) Pt(1) P(2) C(27) . . . . -141.6(4) no
P(1) Pt(1) P(2) C(2) . . . . 12.09(14) no
P(1) Pt(1) P(2) C(19) . . . . -102.6(2) no
P(1) Pt(1) P(2) C(27) . . . . 136.8(2) no
P(1) C(1) C(2) P(2) . . . . 54.8(4) no
P(1) C(3) C(4) N(1) . . . . 2.6(9) no
P(1) C(3) C(4) C(5) . . . . -179.5(5) no
P(1) C(3) C(8) C(7) . . . . 180.0(4) no
P(1) C(11) C(12) N(2) . . . . 7.3(9) no
P(1) C(11) C(12) C(13) . . . . -169.4(5) no
P(1) C(11) C(16) C(15) . . . . 172.4(5) no
P(2) Pt(1) P(1) C(1) . . . . 13.93(15) no
P(2) Pt(1) P(1) C(3) . . . . 137.9(2) no
P(2) Pt(1) P(1) C(11) . . . . -102.6(3) no
P(2) C(19) C(20) N(3) . . . . 6.8(10) no
P(2) C(19) C(20) C(21) . . . . -168.9(5) no
P(2) C(19) C(24) C(23) . . . . 172.2(4) no
P(2) C(27) C(28) N(4) . . . . 11.1(9) no
P(2) C(27) C(28) C(29) . . . . -169.7(4) no
P(2) C(27) C(32) C(31) . . . . 174.4(4) no
N(1) C(4) C(3) C(8) . . . . -175.7(6) no
N(1) C(4) C(5) C(6) . . . . 177.1(7) no
N(2) C(12) C(11) C(16) . . . . -175.7(6) no
N(2) C(12) C(13) C(14) . . . . 178.0(6) no
N(3) C(20) C(19) C(24) . . . . -178.3(6) no
N(3) C(20) C(21) C(22) . . . . 179.2(6) no
N(4) C(28) C(27) C(32) . . . . -170.4(6) no
N(4) C(28) C(29) C(30) . . . . 171.8(7) no
C(1) P(1) C(3) C(4) . . . . 59.4(5) no
C(1) P(1) C(3) C(8) . . . . -122.3(4) no
C(1) P(1) C(11) C(12) . . . . 20.9(7) no
C(1) P(1) C(11) C(16) . . . . -156.1(4) no
C(1) C(2) P(2) C(19) . . . . 74.9(4) no
C(1) C(2) P(2) C(27) . . . . -171.1(3) no
C(2) P(2) C(19) C(20) . . . . 33.6(6) no
C(2) P(2) C(19) C(24) . . . . -141.5(5) no
C(2) P(2) C(27) C(28) . . . . 43.0(5) no
C(2) P(2) C(27) C(32) . . . . -135.6(4) no
C(2) C(1) P(1) C(3) . . . . -174.3(3) no
C(2) C(1) P(1) C(11) . . . . 70.8(4) no
C(3) P(1) C(11) C(12) . . . . -96.4(6) no
C(3) P(1) C(11) C(16) . . . . 86.6(5) no
C(3) C(4) N(1) C(9) . . . . -121.6(6) no
C(3) C(4) N(1) C(10) . . . . 111.6(6) no
C(3) C(4) C(5) C(6) . . . . -0.7(9) no
C(3) C(8) C(7) C(6) . . . . -0.2(8) no
C(4) C(3) P(1) C(11) . . . . 176.7(5) no
C(4) C(3) C(8) C(7) . . . . -1.7(8) no
C(4) C(5) C(6) C(7) . . . . -1.2(9) no
C(5) C(4) N(1) C(9) . . . . 60.5(9) no
C(5) C(4) N(1) C(10) . . . . -66.3(9) no
C(5) C(4) C(3) C(8) . . . . 2.2(9) no
C(5) C(6) C(7) C(8) . . . . 1.7(9) no
C(8) C(3) P(1) C(11) . . . . -5.1(5) no
C(11) C(12) N(2) C(17) . . . . 73.9(8) no
C(11) C(12) N(2) C(18) . . . . -157.0(6) no
C(11) C(12) C(13) C(14) . . . . -5.3(9) no
C(11) C(16) C(15) C(14) . . . . -0.2(9) no
C(12) C(11) C(16) C(15) . . . . -5.0(9) no
C(12) C(13) C(14) C(15) . . . . -0.2(9) no
C(13) C(12) N(2) C(17) . . . . -109.4(6) no
C(13) C(12) N(2) C(18) . . . . 19.7(9) no
C(13) C(12) C(11) C(16) . . . . 7.7(9) no
C(13) C(14) C(15) C(16) . . . . 3.0(9) no
C(19) P(2) C(27) C(28) . . . . 157.4(5) no
C(19) P(2) C(27) C(32) . . . . -21.2(5) no
C(19) C(20) N(3) C(25) . . . . 79.5(9) no
C(19) C(20) N(3) C(26) . . . . -149.3(7) no
C(19) C(20) C(21) C(22) . . . . -4.8(9) no
C(19) C(24) C(23) C(22) . . . . -0.9(9) no
C(20) C(19) P(2) C(27) . . . . -83.5(6) no
C(20) C(19) C(24) C(23) . . . . -3.3(9) no
C(20) C(21) C(22) C(23) . . . . 0.8(10) no
C(21) C(20) N(3) C(25) . . . . -104.8(7) no
C(21) C(20) N(3) C(26) . . . . 26.4(10) no
C(21) C(20) C(19) C(24) . . . . 5.9(9) no
C(21) C(22) C(23) C(24) . . . . 2.1(9) no
C(24) C(19) P(2) C(27) . . . . 101.4(5) no
C(27) C(28) N(4) C(33) . . . . 90.7(7) no
C(27) C(28) N(4) C(34) . . . . -139.8(6) no
C(27) C(28) C(29) C(30) . . . . -7.4(9) no
C(27) C(32) C(31) C(30) . . . . -2.2(8) no
C(28) C(27) C(32) C(31) . . . . -4.2(8) no
C(28) C(29) C(30) C(31) . . . . 1.0(9) no
C(29) C(28) N(4) C(33) . . . . -88.5(8) no
C(29) C(28) N(4) C(34) . . . . 41.0(9) no
C(29) C(28) C(27) C(32) . . . . 8.9(9) no
C(29) C(30) C(31) C(32) . . . . 3.7(9) no
